data_7705801
loop_
_publ_author_name
'Albino, M.'
'Lhoste, J.'
'Body, M.'
'Legein, C.'
'H\'emon-Ribaud, A'
'Maisonneuve, V.'
'Leblanc, M.'

_publ_section_title
;
 Topotactic desolvation and condensation reactions of 3D
 Zn<sub>3</sub>TiF<sub>7</sub>(H<sub>2</sub>O)<sub>2</sub>(taz)<sub>3</sub>&#x00B7;S
 (S = 3H<sub>2</sub>O or C<sub>2</sub>H<sub>5</sub>OH).
;
_journal_issue 48
_journal_name_full 'Dalton transactions (Cambridge, England : 2003)'
_journal_page_first 17758
_journal_page_last 17771
_journal_paper_doi 10.1039/d0dt03391j
_journal_volume 49
_journal_year 2020
_chemical_formula_moiety 'C6 H6 F7 N9 Ti Zn3'
_chemical_formula_sum 'C6 H6 F7 N9 Ti Zn3'
_chemical_formula_weight 581.24
_space_group_IT_number 62
_space_group_name_Hall '-P 2ac 2n'
_space_group_name_H-M_alt 'P n m a'
_symmetry_cell_setting orthorhombic
_symmetry_space_group_name_Hall '-P 2ac 2n'
_symmetry_space_group_name_H-M 'P n m a'
_audit_update_record
;
2020-09-21 deposited with the CCDC.	2020-11-20 downloaded from the CCDC.
;
_cell_angle_alpha 90.0000
_cell_angle_beta 90.0000
_cell_angle_gamma 90.0000
_cell_formula_units_Z 4
_cell_length_a 17.5556(14)
_cell_length_b 10.0910(7)
_cell_length_c 9.9786(7)
_cell_measurement_temperature 405
_cell_volume 1767.7(2)
_computing_structure_refinement FULLPROF
_diffrn_ambient_temperature 405
_diffrn_measurement_device_type 'Panalytical XPERT-PRO'
_diffrn_radiation_type 'Cu K\a'
_diffrn_radiation_wavelength 1.54175
_diffrn_source 'X-ray tube'
_diffrn_source_target Cu
_exptl_crystal_colour white
_exptl_crystal_description microcristalline
_pd_instr_location ' ?'
_pd_meas_2theta_range_inc 0.030015
_pd_meas_2theta_range_max 60.00000
_pd_meas_2theta_range_min 5.19000
_pd_meas_number_of_points 1828
_pd_proc_2theta_range_inc 0.030015
_pd_proc_2theta_range_max 59.9856
_pd_proc_2theta_range_min 5.1756
_pd_proc_ls_pref_orient_corr ' ?'
_pd_proc_ls_prof_R_factor 8.2825
_pd_proc_ls_prof_wR_expected 6.6018
_pd_proc_ls_prof_wR_factor 10.4593
_pd_proc_wavelength 1.540560
_pd_spec_mounting ' ?'
_refine_ls_goodness_of_fit_all 1.5958
_refine_ls_number_parameters 55
_refine_ls_number_reflns 661
_refine_ls_number_restraints 16
_refine_ls_R_I_factor 7.9544
_cod_data_source_file d0dt03391j2.cif
_cod_data_source_block Zn3TiF7(taz)3_CCDC1
_cod_depositor_comments
;
The following automatic conversions were performed:

data item '_symmetry_cell_setting' value 'Orthorhombic' was changed
to 'orthorhombic' in accordance with the
/home/data/users/saulius/crontab/automatic-downloads/rss-feeds/RSC/lib/dictionaries/cif_core.dic
dictionary named 'cif_core.dic' version 2.4.2 last updated on
2011-04-26.

Automatic conversion script
Id: cif_fix_values 7556 2019-12-06 15:28:31Z antanas 

 Adding full bibliography for 7705796--7705801.cif.
;
_cod_database_code 7705801
_pd_proc_ls_prof_cr_factor 13.0185
_pd_proc_ls_prof_cwr_factor 15.0193
_pd_proc_ls_prof_cwr_expected 9.4801
_pd_proc_ls_prof_chi2 2.5100
_pd_proc_ls_prof_echi2 2.5464

loop_
_symmetry_equiv_pos_as_xyz
x,y,z
x+1/2,-y+1/2,-z+1/2
-x,y+1/2,-z
-x+1/2,-y,z+1/2
-x,-y,-z
-x+1/2,y+1/2,z+1/2
x,-y+1/2,z
x+1/2,y,-z+1/2

loop_
_atom_site_label
_atom_site_fract_x
_atom_site_fract_y
_atom_site_fract_z
_atom_site_U_iso_or_equiv
_atom_site_occupancy
_atom_site_adp_type
_atom_site_type_symbol
Zn1 0.1414(4) 0.25000 0.3198(10) 0.0139(12) 1.00000 Uiso Zn
Zn2 0.3244(3) 0.4233(6) 0.3260(7) 0.0139(12) 1.00000 Uiso Zn
Ti1 0.4244(4) 0.75000 0.2005(7) 0.0139(12) 1.00000 Uiso Ti
F1 0.2618(20) 0.25000 0.357(3) 0.061(4) 1.00000 Uiso F
F2 0.3679(11) 0.5939(16) 0.252(2) 0.061(4) 1.00000 Uiso F
F3 0.3753(17) 0.75000 0.0274(17) 0.061(4) 1.00000 Uiso F
F4 0.4970(10) 0.8557(15) 0.1097(19) 0.061(4) 1.00000 Uiso F
F5 0.4812(16) 0.75000 0.3598(19) 0.061(4) 1.00000 Uiso F
N1 -0.0833(6) 0.1833(7) 0.246(3) 0.061(4) 1.00000 Uiso N
N2 0.0307(11) 0.25000 0.290(5) 0.061(4) 1.00000 Uiso N
N3 0.2411(8) 0.471(3) 0.2164(11) 0.061(4) 1.00000 Uiso N
N4 0.1711(9) 0.417(3) 0.2201(13) 0.061(4) 1.00000 Uiso N
N5 0.3110(8) 0.497(4) 0.525(2) 0.061(4) 1.00000 Uiso N
C1 -0.0156(7) 0.3502(6) 0.269(5) 0.061(4) 1.00000 Uiso C
H1 -0.0011 0.43008 0.31045 0.061(4) 1.00000 Uiso H
C2 0.1427(10) 0.437(4) 0.1059(17) 0.061(4) 1.00000 Uiso C
H2 0.09313 0.44116 0.09155 0.061(4) 1.00000 Uiso H
C3 0.2524(7) 0.500(4) 0.0951(14) 0.061(4) 1.00000 Uiso C
H3 0.28067 0.59649 0.08600 0.061(4) 1.00000 Uiso H

loop_
_atom_type_symbol
_atom_type_scat_Cromer_Mann_a1
_atom_type_scat_Cromer_Mann_b1
_atom_type_scat_Cromer_Mann_a2
_atom_type_scat_Cromer_Mann_b2
_atom_type_scat_Cromer_Mann_a3
_atom_type_scat_Cromer_Mann_b3
_atom_type_scat_Cromer_Mann_a4
_atom_type_scat_Cromer_Mann_b4
_atom_type_scat_Cromer_Mann_c
_atom_type_scat_dispersion_real
_atom_type_scat_dispersion_imag
_atom_type_scat_source
zn 14.07430 3.26550 7.03180 0.23330 5.16250 10.31630 2.41000 58.70970 1.30410 -1.61200 0.67800 International_Tables_for_Crystallography_Vol.C(1991)_Tables_6.1.1.4_and_6.1.1.5
ti 9.75950 7.85080 7.35580 0.50000 1.69910 35.63380 1.90210 116.10500 1.28070 0.18900 1.80700 International_Tables_for_Crystallography_Vol.C(1991)_Tables_6.1.1.4_and_6.1.1.5
f 3.53920 10.28250 2.64120 4.29440 1.51700 0.26150 1.02430 26.14760 0.27760 0.06900 0.05300 International_Tables_for_Crystallography_Vol.C(1991)_Tables_6.1.1.4_and_6.1.1.5
n 12.21260 0.00570 3.13220 9.89330 2.01250 28.99750 1.16630 0.58260 -11.52900 0.02900 0.01800 International_Tables_for_Crystallography_Vol.C(1991)_Tables_6.1.1.4_and_6.1.1.5
c 2.31000 20.84390 1.02000 10.20750 1.58860 0.56870 0.86500 51.65120 0.21560 0.01700 0.00900 International_Tables_for_Crystallography_Vol.C(1991)_Tables_6.1.1.4_and_6.1.1.5
h 0.49300 10.51090 0.32291 26.12570 0.14019 3.14236 0.04081 57.79970 0.00304 0.00000 0.00000 International_Tables_for_Crystallography_Vol.C(1991)_Tables_6.1.1.4_and_6.1.1.5

loop_
_geom_angle_atom_site_label_1
_geom_angle_atom_site_label_2
_geom_angle_atom_site_label_3
_geom_angle
_geom_angle_site_symmetry_1
_geom_angle_site_symmetry_3
_geom_angle_publ_flag
F1 Zn1 F3 88.1(19) 1_555 4_565 ?
F1 Zn1 N2 179(3) 1_555 1_555 ?
F1 Zn1 N4 80.3(7) 1_555 1_555 ?
F1 Zn1 N4 80.3(7) 1_555 7_555 ?
F3 Zn1 N2 91(2) 4_565 1_555 ?
F3 Zn1 N4 121.5(15) 4_565 1_555 ?
F3 Zn1 N4 121.5(15) 4_565 7_555 ?
N2 Zn1 N4 100.4(16) 1_555 1_555 ?
N2 Zn1 N4 100.4(16) 1_555 7_555 ?
N4 Zn1 N4 113(2) 1_555 7_555 ?
F1 Zn2 F2 164.9(16) 1_555 1_555 ?
F1 Zn2 N1 91.6(16) 1_555 2_555 ?
F1 Zn2 N3 83.8(14) 1_555 1_555 ?
F1 Zn2 N5 95.5(18) 1_555 1_555 ?
F2 Zn2 N1 91.1(10) 1_555 2_555 ?
F2 Zn2 N3 82.2(12) 1_555 1_555 ?
F2 Zn2 N5 94.9(15) 1_555 1_555 ?
N1 Zn2 N3 122.5(12) 2_555 1_555 ?
N1 Zn2 N5 126.1(18) 2_555 1_555 ?
N3 Zn2 N5 111.4(13) 1_555 1_555 ?
F2 Ti1 F2 109.3(13) 1_555 7_565 ?
F2 Ti1 F3 90.5(13) 1_555 1_555 ?
F2 Ti1 F4 158.9(16) 1_555 1_555 ?
F2 Ti1 F4 90.8(14) 1_555 7_565 ?
F2 Ti1 F5 92.7(15) 1_555 1_555 ?
F2 Ti1 F3 90.5(13) 7_565 1_555 ?
F2 Ti1 F4 90.8(14) 7_565 1_555 ?
F2 Ti1 F4 158.9(16) 7_565 7_565 ?
F2 Ti1 F5 92.7(15) 7_565 1_555 ?
F3 Ti1 F4 82.7(15) 1_555 1_555 ?
F3 Ti1 F4 82.7(15) 1_555 7_565 ?
F3 Ti1 F5 174(2) 1_555 1_555 ?
F4 Ti1 F4 68.6(11) 1_555 7_565 ?
F4 Ti1 F5 92.7(14) 1_555 1_555 ?
F4 Ti1 F5 92.7(14) 7_565 1_555 ?
Zn1 F1 Zn2 119.5(12) 1_555 1_555 ?
Zn1 F1 Zn2 119.5(12) 1_555 7_555 ?
Zn2 F1 Zn2 113.7(9) 1_555 7_555 ?
Zn2 F2 Ti1 170.1(8) 1_555 1_555 ?
Zn1 F3 Ti1 161.5(11) 4_564 1_555 ?
Ti1 F4 F4 55.7(9) 1_555 7_565 ?
Zn2 N1 N1 121.3(10) 2_455 7_555 ?
Zn2 N1 N2 163.3(14) 2_455 1_555 ?
Zn2 N1 C1 155.2(10) 2_455 1_555 ?
Zn2 N1 C1 131.5(16) 2_455 7_555 ?
N1 N1 N2 71.8(13) 7_555 1_555 ?
N1 N1 C1 105.6(14) 7_555 7_555 ?
C1 N1 C1 69.9(10) 1_555 7_555 ?
Zn1 N2 N1 161.5(12) 1_555 1_555 ?
Zn1 N2 N1 161.5(12) 1_555 7_555 ?
Zn1 N2 C1 129.5(15) 1_555 1_555 ?
Zn1 N2 C1 129.5(15) 1_555 7_555 ?
N1 N2 C1 68.5(12) 1_555 1_555 ?
N1 N2 C1 68.5(12) 7_555 7_555 ?
C1 N2 C1 100.6(13) 1_555 7_555 ?
Zn2 N3 N4 126.0(16) 1_555 1_555 ?
Zn2 N3 N5 152.3(14) 1_555 4_564 ?
Zn2 N3 C2 155.4(13) 1_555 1_555 ?
Zn2 N3 C3 119.6(16) 1_555 1_555 ?
N4 N3 N5 72.3(18) 1_555 4_564 ?
N4 N3 C3 105(2) 1_555 1_555 ?
C2 N3 C3 70.1(17) 1_555 1_555 ?
Zn1 N4 N3 126(2) 1_555 1_555 ?
Zn1 N4 N5 144.7(20) 1_555 4_564 ?
Zn1 N4 C2 118(2) 1_555 1_555 ?
Zn1 N4 C3 144.0(19) 1_555 1_555 ?
N3 N4 N5 71.3(17) 1_555 4_564 ?
N3 N4 C2 106(2) 1_555 1_555 ?
C2 N4 C3 70.3(18) 1_555 1_555 ?
Zn2 N5 N3 158.4(12) 1_555 4_565 ?
Zn2 N5 N4 164.9(14) 1_555 4_565 ?
Zn2 N5 C2 132(2) 1_555 4_565 ?
Zn2 N5 C3 126.6(16) 1_555 4_565 ?
N3 N5 C2 69.1(19) 4_565 4_565 ?
N4 N5 C3 68.5(16) 4_565 4_565 ?
C2 N5 C3 101(3) 4_565 4_565 ?
N1 C1 N2 75.4(14) 1_555 1_555 ?
N1 C1 N2 114(2) 7_555 1_555 ?
N1 C1 C1 74.4(11) 7_555 7_555 ?
N3 C2 N5 74.4(20) 1_555 4_564 ?
N4 C2 N5 113(3) 1_555 4_564 ?
N4 C2 C3 73.9(18) 1_555 1_555 ?
N3 C3 N5 113(2) 1_555 4_564 ?
N3 C3 C2 74.2(16) 1_555 1_555 ?
N4 C3 N5 75.3(18) 1_555 4_564 ?

loop_
_geom_bond_atom_site_label_1
_geom_bond_atom_site_label_2
_geom_bond_distance
_geom_bond_site_symmetry_2
_geom_bond_publ_flag
Zn1 F1 2.15(4) 1_555 ?
Zn1 F3 2.092(20) 4_565 ?
Zn1 N2 1.97(2) 1_555 ?
Zn1 N4 2.03(3) 1_555 ?
Zn1 N4 2.03(3) 7_555 ?
Zn2 F1 2.088(20) 1_555 ?
Zn2 F2 2.023(18) 1_555 ?
Zn2 N1 2.073(15) 2_555 ?
Zn2 N3 1.888(16) 1_555 ?
Zn2 N5 2.13(2) 1_555 ?
Ti1 F2 1.931(18) 1_555 ?
Ti1 F2 1.931(18) 7_565 ?
Ti1 F3 1.93(2) 1_555 ?
Ti1 F4 1.893(18) 1_555 ?
Ti1 F4 1.893(18) 7_565 ?
Ti1 F5 1.88(2) 1_555 ?
F1 Zn1 2.15(4) 1_555 ?
F1 Zn2 2.088(20) 1_555 ?
F1 Zn2 2.088(20) 7_555 ?
F2 Zn2 2.023(18) 1_555 ?
F2 Ti1 1.931(18) 1_555 ?
F3 Zn1 2.092(20) 4_564 ?
F3 Ti1 1.93(2) 1_555 ?
F4 Ti1 1.893(18) 1_555 ?
F4 F4 2.13(2) 7_565 ?
F5 Ti1 1.88(2) 1_555 ?
N1 Zn2 2.073(15) 2_455 ?
N1 N1 1.346(10) 7_555 ?
N1 N2 2.16(2) 1_555 ?
N1 C1 2.074(14) 1_555 ?
N1 C1 1.257(19) 7_555 ?
N2 Zn1 1.97(2) 1_555 ?
N2 N1 2.16(2) 1_555 ?
N2 N1 2.16(2) 7_555 ?
N2 C1 1.314(19) 1_555 ?
N2 C1 1.314(19) 7_555 ?
N3 Zn2 1.888(16) 1_555 ?
N3 N4 1.34(3) 1_555 ?
N3 N5 2.14(2) 4_564 ?
N3 C2 2.08(2) 1_555 ?
N3 C3 1.26(2) 1_555 ?
N4 Zn1 2.03(3) 1_555 ?
N4 N3 1.34(3) 1_555 ?
N4 N5 2.15(3) 4_564 ?
N4 C2 1.26(2) 1_555 ?
N4 C3 2.07(3) 1_555 ?
N5 Zn2 2.13(2) 1_555 ?
N5 N3 2.14(2) 4_565 ?
N5 N4 2.15(3) 4_565 ?
N5 C2 1.33(4) 4_565 ?
N5 C3 1.31(2) 4_565 ?
C1 N1 2.074(14) 1_555 ?
C1 N1 1.257(19) 7_555 ?
C1 N2 1.314(19) 1_555 ?
C1 C1 2.022(9) 7_555 ?
C2 N3 2.08(2) 1_555 ?
C2 N4 1.26(2) 1_555 ?
C2 N5 1.33(4) 4_564 ?
C2 C3 2.03(3) 1_555 ?
C3 N3 1.26(2) 1_555 ?
C3 N4 2.07(3) 1_555 ?
C3 N5 1.31(2) 4_564 ?
C3 C2 2.03(3) 1_555 ?
